data_4033515
loop_
_publ_author_name
'Zhang, Jun-Qi'
'Tong, Feifei'
'Sun, Bing-Bing'
'Fan, Wei-Tai'
'Chen, Jun-Bo'
'Hu, Dandan'
'Wang, Xing-Wang'

_publ_section_title
;
 Pd-Catalyzed Asymmetric Dearomative Cycloaddition for Construction of
 Optically Active Pyrroloindoline and Cyclopentaindoline Derivatives:
 Access to 3a-Aminopyrroloindolines.
;
_journal_issue 5
_journal_name_full 'The Journal of organic chemistry'
_journal_page_first 2882
_journal_page_last 2891
_journal_paper_doi 10.1021/acs.joc.8b00046
_journal_volume 83
_journal_year 2018
_chemical_formula_moiety 'C21 H21 Br N3 O6 S'
_chemical_formula_sum 'C21 H21 Br N3 O6 S'
_chemical_formula_weight 522.86
_space_group_crystal_system orthorhombic
_space_group_IT_number 19
_space_group_name_Hall 'P 2ac 2ab'
_space_group_name_H-M_alt 'P 21 21 21'
_symmetry_space_group_name_Hall 'P 2ac 2ab'
_symmetry_space_group_name_H-M 'P 21 21 21'
_atom_sites_solution_hydrogens geom
_audit_creation_method SHELXL-2014/7
_cell_angle_alpha 90
_cell_angle_beta 90
_cell_angle_gamma 90
_cell_formula_units_Z 8
_cell_length_a 7.0520(5)
_cell_length_b 22.3291(13)
_cell_length_c 27.6452(17)
_cell_measurement_reflns_used 4154
_cell_measurement_temperature 140(2)
_cell_measurement_theta_max 24.85
_cell_measurement_theta_min 2.34
_cell_volume 4353.1(5)
_computing_structure_refinement 'SHELXL-2014/7 (Sheldrick, 2014)'
_diffrn_ambient_temperature 140(2)
_diffrn_measured_fraction_theta_full 0.999
_diffrn_measured_fraction_theta_max 0.998
_diffrn_measurement_device_type 'CCD area detector'
_diffrn_measurement_method 'phi and omega scans'
_diffrn_radiation_type MoK\a
_diffrn_radiation_wavelength 0.71073
_diffrn_reflns_av_R_equivalents 0.0613
_diffrn_reflns_av_unetI/netI 0.0982
_diffrn_reflns_Laue_measured_fraction_full 0.999
_diffrn_reflns_Laue_measured_fraction_max 0.998
_diffrn_reflns_limit_h_max 8
_diffrn_reflns_limit_h_min -8
_diffrn_reflns_limit_k_max 24
_diffrn_reflns_limit_k_min -26
_diffrn_reflns_limit_l_max 28
_diffrn_reflns_limit_l_min -33
_diffrn_reflns_number 20431
_diffrn_reflns_point_group_measured_fraction_full 0.997
_diffrn_reflns_point_group_measured_fraction_max 0.996
_diffrn_reflns_theta_full 25.242
_diffrn_reflns_theta_max 25.366
_diffrn_reflns_theta_min 1.733
_exptl_absorpt_coefficient_mu 2.029
_exptl_crystal_colour colourless
_exptl_crystal_density_diffrn 1.596
_exptl_crystal_description rodlike
_exptl_crystal_F_000 2132
_refine_diff_density_max 0.392
_refine_diff_density_min -0.353
_refine_diff_density_rms 0.086
_refine_ls_abs_structure_details
;
 Flack x determined using 1961 quotients [(I+)-(I-)]/[(I+)+(I-)]
 (Parsons, Flack and Wagner, Acta Cryst. B69 (2013) 249-259).
;
_refine_ls_abs_structure_Flack 0.016(6)
_refine_ls_extinction_method none
_refine_ls_goodness_of_fit_ref 1.071
_refine_ls_hydrogen_treatment constr
_refine_ls_matrix_type full
_refine_ls_number_parameters 582
_refine_ls_number_reflns 7968
_refine_ls_number_restraints 0
_refine_ls_restrained_S_all 1.071
_refine_ls_R_factor_all 0.0724
_refine_ls_R_factor_gt 0.0486
_refine_ls_shift/su_max 0.001
_refine_ls_shift/su_mean 0.000
_refine_ls_structure_factor_coef Fsqd
_refine_ls_weighting_details 'w=1/[\s^2^(Fo^2^)+(0.0444P)^2^+0.7034P] where P=(Fo^2^+2Fc^2^)/3'
_refine_ls_weighting_scheme calc
_refine_ls_wR_factor_gt 0.0964
_refine_ls_wR_factor_ref 0.1244
_reflns_Friedel_coverage 0.759
_reflns_Friedel_fraction_full 0.995
_reflns_Friedel_fraction_max 0.993
_reflns_number_gt 6157
_reflns_number_total 7999
_reflns_threshold_expression 'I > 2\s(I)'
_cod_data_source_file jo8b00046_si_002.cif
_cod_data_source_block aa_a
_cod_depositor_comments
;
       Adding full bibliography for 4033515.cif.

2020-06-17
Z value and formula fixed to values more according to usual
chemical conventions.                 miguel
;
_cod_original_formula_sum 'C42 H41 Br2 N6 O12 S2'
_cod_original_formula_weight 1045.73
_cod_original_formula_moiety 'C21 H21 Br N3 O6 S, C21 H20 Br N3 O6 S'
_cod_original_formula_units_Z 4
_cod_original_cell_volume 4353.2(5)
_cod_database_code 4033515
_shelx_shelxl_version_number 2014/7
_shelx_space_group_comment
;
The symmetry employed for this shelxl refinement is uniquely defined
by the following loop, which should always be used as a source of
symmetry information in preference to the above space-group names.
They are only intended as comments.
;

loop_
_space_group_symop_operation_xyz
'x, y, z'
'-x+1/2, -y, z+1/2'
'-x, y+1/2, -z+1/2'
'x+1/2, -y+1/2, -z'

loop_
_atom_site_label
_atom_site_type_symbol
_atom_site_fract_x
_atom_site_fract_y
_atom_site_fract_z
_atom_site_U_iso_or_equiv
_atom_site_adp_type
_atom_site_occupancy
_atom_site_site_symmetry_order
_atom_site_calc_flag
_atom_site_refinement_flags_posn
_atom_site_refinement_flags_adp
Br01 Br 0.07328(13) 0.91304(4) 0.71382(3) 0.0274(2) Uani 1 1 d . .
Br02 Br 0.64675(14) 0.90209(4) 0.79416(3) 0.0373(3) Uani 1 1 d . .
S003 S 0.6524(4) 0.55931(10) 0.62539(7) 0.0292(5) Uani 1 1 d . .
S004 S 0.0147(3) 0.57066(9) 0.88080(7) 0.0261(5) Uani 1 1 d . .
O005 O 0.1241(9) 0.6018(2) 0.76136(17) 0.0271(14) Uani 1 1 d . .
O006 O 0.4690(8) 0.6738(3) 0.90673(18) 0.0269(14) Uani 1 1 d . .
H006 H 0.5016 0.6776 0.9358 0.040 Uiso 1 1 calc R U
O007 O 0.2358(8) 0.6728(3) 0.5950(2) 0.0294(15) Uani 1 1 d . .
O008 O 0.1378(11) 0.5373(2) 0.85020(19) 0.0346(17) Uani 1 1 d . .
O009 O 0.0871(9) 0.6798(2) 0.70980(18) 0.0267(14) Uani 1 1 d . .
O00A O 0.5625(9) 0.5919(3) 0.74308(17) 0.0278(14) Uani 1 1 d . .
O00B O 0.4855(10) 0.5344(3) 0.6466(2) 0.0369(18) Uani 1 1 d . .
O00C O 0.5983(9) 0.6681(2) 0.79635(19) 0.0317(15) Uani 1 1 d . .
O0D O 0.5090(9) 0.7683(3) 0.8928(2) 0.0370(16) Uani 1 1 d . .
N00E N 0.1345(9) 0.6938(3) 0.7906(2) 0.0160(14) Uani 1 1 d . .
N0F N 0.4168(10) 0.7224(3) 0.8910(2) 0.0192(15) Uani 1 1 d . .
N0G N 0.2930(10) 0.7198(3) 0.6126(2) 0.0245(17) Uani 1 1 d . .
O00H O -0.1797(10) 0.5536(3) 0.8862(2) 0.0399(18) Uani 1 1 d . .
O00I O 0.8327(11) 0.5307(3) 0.6321(2) 0.0454(19) Uani 1 1 d . .
N00J N 0.5600(10) 0.6847(3) 0.7152(2) 0.0215(15) Uani 1 1 d . .
O0K O 0.2074(10) 0.7672(3) 0.6125(3) 0.050(2) Uani 1 1 d . .
N00L N 0.0107(10) 0.6395(3) 0.8604(2) 0.0204(16) Uani 1 1 d . .
N00M N 0.6771(11) 0.6284(3) 0.6460(2) 0.0246(17) Uani 1 1 d . .
C00N C 0.1194(12) 0.8584(3) 0.7643(3) 0.0198(19) Uani 1 1 d . .
C00O C 0.1657(12) 0.8795(4) 0.8094(3) 0.023(2) Uani 1 1 d . .
H00O H 0.1723 0.9213 0.8153 0.028 Uiso 1 1 calc R U
C00P C 0.1042(11) 0.7978(4) 0.7536(3) 0.022(2) Uani 1 1 d . .
H00P H 0.0713 0.7842 0.7221 0.026 Uiso 1 1 calc R U
C00Q C 0.1396(11) 0.7583(3) 0.7911(2) 0.0175(17) Uani 1 1 d . .
C00R C 0.6051(11) 0.7880(4) 0.7530(3) 0.023(2) Uani 1 1 d . .
H00R H 0.6325 0.7739 0.7846 0.028 Uiso 1 1 calc R U
C00S C 0.0767(12) 0.7199(3) 0.9136(3) 0.0196(18) Uani 1 1 d . .
H00S H 0.1362 0.6933 0.9384 0.024 Uiso 1 1 calc R U
C00T C 0.5654(11) 0.7485(3) 0.7152(3) 0.0209(17) Uani 1 1 d . .
C00U C 0.7886(12) 0.6719(4) 0.6181(3) 0.0218(19) Uani 1 1 d . .
H00A H 0.8706 0.6515 0.5942 0.026 Uiso 1 1 calc R U
H00B H 0.8689 0.6967 0.6397 0.026 Uiso 1 1 calc R U
C00V C 0.1896(11) 0.7785(4) 0.8375(3) 0.0172(18) Uani 1 1 d . .
C00W C 0.1779(12) 0.6680(3) 0.8388(3) 0.0179(18) Uani 1 1 d . .
H00W H 0.2896 0.6404 0.8378 0.021 Uiso 1 1 calc R U
C00X C 0.5249(12) 0.7705(4) 0.6688(3) 0.0212(19) Uani 1 1 d . .
C00Y C 0.4927(11) 0.7196(3) 0.6348(3) 0.0185(18) Uani 1 1 d . .
C00Z C 0.5762(13) 0.6487(4) 0.7552(3) 0.024(2) Uani 1 1 d . .
C010 C 0.1142(12) 0.5700(3) 0.9397(3) 0.0209(19) Uani 1 1 d . .
C011 C -0.0881(12) 0.6847(3) 0.8898(3) 0.0214(18) Uani 1 1 d . .
H01A H -0.1694 0.6655 0.9146 0.026 Uiso 1 1 calc R U
H01B H -0.1670 0.7112 0.8694 0.026 Uiso 1 1 calc R U
C012 C 0.6029(12) 0.8483(4) 0.7424(3) 0.027(2) Uani 1 1 d . .
C013 C 0.2176(11) 0.7254(4) 0.8705(3) 0.0195(18) Uani 1 1 d . .
C014 C 0.5146(12) 0.6604(4) 0.6666(3) 0.0195(18) Uani 1 1 d . .
H014 H 0.3966 0.6356 0.6667 0.023 Uiso 1 1 calc R U
C015 C 0.2026(11) 0.8391(3) 0.8462(3) 0.0204(19) Uani 1 1 d . .
H015 H 0.2368 0.8532 0.8774 0.025 Uiso 1 1 calc R U
C016 C 0.3035(13) 0.5575(3) 0.9452(3) 0.024(2) Uani 1 1 d . .
H016 H 0.3820 0.5500 0.9180 0.028 Uiso 1 1 calc R U
C017 C 0.0207(12) 0.7769(3) 0.9380(3) 0.022(2) Uani 1 1 d . .
H017 H -0.0580 0.8041 0.9209 0.026 Uiso 1 1 calc R U
C018 C 0.6202(13) 0.5647(3) 0.5613(3) 0.024(2) Uani 1 1 d . .
C019 C 0.0932(14) 0.5591(4) 0.7229(3) 0.030(2) Uani 1 1 d . .
H01C H -0.0328 0.5655 0.7089 0.044 Uiso 1 1 calc R U
H01D H 0.1013 0.5184 0.7360 0.044 Uiso 1 1 calc R U
H01E H 0.1900 0.5645 0.6979 0.044 Uiso 1 1 calc R U
C01A C 0.6365(12) 0.7108(3) 0.5925(3) 0.0193(18) Uani 1 1 d . .
H01F H 0.5739 0.6854 0.5674 0.023 Uiso 1 1 calc R U
C01B C 0.5636(14) 0.8718(4) 0.6972(3) 0.033(2) Uani 1 1 d . .
H01G H 0.5639 0.9138 0.6919 0.040 Uiso 1 1 calc R U
C01C C -0.0015(14) 0.5810(4) 0.9784(3) 0.032(2) Uani 1 1 d . .
H01H H -0.1329 0.5885 0.9739 0.039 Uiso 1 1 calc R U
C01D C 0.5242(12) 0.8327(4) 0.6599(3) 0.027(2) Uani 1 1 d . .
H01I H 0.4968 0.8476 0.6285 0.032 Uiso 1 1 calc R U
C01E C 0.1112(12) 0.6602(4) 0.7502(3) 0.022(2) Uani 1 1 d . .
C01F C 0.5730(16) 0.5473(4) 0.7821(3) 0.039(2) Uani 1 1 d . .
H01J H 0.6688 0.5597 0.8057 0.058 Uiso 1 1 calc R U
H01K H 0.6078 0.5083 0.7685 0.058 Uiso 1 1 calc R U
H01L H 0.4493 0.5443 0.7980 0.058 Uiso 1 1 calc R U
C1G C 0.6683(16) 0.7778(4) 0.5232(3) 0.043(3) Uani 1 1 d . .
H1G1 H 0.5953 0.7506 0.5046 0.052 Uiso 1 1 calc R U
H1G2 H 0.7146 0.8137 0.5089 0.052 Uiso 1 1 calc R U
C01H C 0.4374(14) 0.5688(3) 0.5434(3) 0.029(2) Uani 1 1 d . .
H01M H 0.3309 0.5671 0.5644 0.035 Uiso 1 1 calc R U
C01I C 0.3772(15) 0.5563(4) 0.9919(3) 0.034(2) Uani 1 1 d . .
H01N H 0.5077 0.5472 0.9963 0.041 Uiso 1 1 calc R U
C01J C 0.4144(16) 0.5755(3) 0.4939(3) 0.034(2) Uani 1 1 d . .
H01O H 0.2895 0.5770 0.4811 0.041 Uiso 1 1 calc R U
C01K C 0.7052(13) 0.7661(4) 0.5685(3) 0.030(2) Uani 1 1 d . .
H01P H 0.7784 0.7938 0.5867 0.036 Uiso 1 1 calc R U
C1L C 0.0747(15) 0.7912(4) 0.9820(3) 0.039(2) Uani 1 1 d . .
H1L1 H 0.1534 0.7648 0.9999 0.047 Uiso 1 1 calc R U
H1L2 H 0.0350 0.8281 0.9959 0.047 Uiso 1 1 calc R U
C01M C 0.0781(16) 0.5812(4) 1.0251(3) 0.036(2) Uani 1 1 d . .
H01Q H 0.0003 0.5905 1.0521 0.043 Uiso 1 1 calc R U
C01N C 0.7739(15) 0.5663(4) 0.5311(3) 0.039(3) Uani 1 1 d . .
H01R H 0.8984 0.5622 0.5438 0.047 Uiso 1 1 calc R U
C01O C 0.7454(17) 0.5740(4) 0.4812(3) 0.046(3) Uani 1 1 d . .
H01S H 0.8516 0.5751 0.4601 0.056 Uiso 1 1 calc R U
C01P C 0.2668(15) 0.5680(4) 1.0323(3) 0.034(2) Uani 1 1 d . .
C01Q C 0.5658(17) 0.5800(4) 0.4626(3) 0.038(3) Uani 1 1 d . .
C01R C 0.3502(18) 0.5652(4) 1.0828(3) 0.057(3) Uani 1 1 d . .
H01T H 0.2994 0.5982 1.1023 0.085 Uiso 1 1 calc R U
H01U H 0.4885 0.5688 1.0809 0.085 Uiso 1 1 calc R U
H01V H 0.3167 0.5270 1.0978 0.085 Uiso 1 1 calc R U
C01S C 0.5355(19) 0.5891(4) 0.4094(3) 0.060(4) Uani 1 1 d . .
H01W H 0.5610 0.6310 0.4010 0.091 Uiso 1 1 calc R U
H01$ H 0.4040 0.5793 0.4011 0.091 Uiso 1 1 calc R U
H01 H 0.6217 0.5630 0.3912 0.091 Uiso 1 1 calc R U

loop_
_atom_site_aniso_label
_atom_site_aniso_U_11
_atom_site_aniso_U_22
_atom_site_aniso_U_33
_atom_site_aniso_U_23
_atom_site_aniso_U_13
_atom_site_aniso_U_12
Br01 0.0314(5) 0.0270(5) 0.0237(4) 0.0091(4) 0.0020(4) 0.0012(4)
Br02 0.0296(5) 0.0414(6) 0.0410(5) -0.0213(5) 0.0086(5) -0.0112(5)
S003 0.0407(14) 0.0265(12) 0.0203(11) -0.0015(9) -0.0063(11) 0.0078(12)
S004 0.0326(13) 0.0207(11) 0.0250(11) 0.0030(9) -0.0070(10) -0.0048(10)
O005 0.039(4) 0.019(3) 0.023(3) -0.003(2) -0.006(3) 0.002(3)
O006 0.021(4) 0.041(4) 0.019(3) 0.005(3) -0.005(3) 0.000(3)
O007 0.017(3) 0.042(4) 0.029(3) -0.010(3) -0.004(3) -0.006(3)
O008 0.060(5) 0.018(3) 0.026(3) -0.001(2) -0.001(3) 0.004(3)
O009 0.043(4) 0.021(3) 0.016(3) -0.002(2) -0.004(3) -0.003(3)
O00A 0.039(4) 0.022(3) 0.022(3) 0.005(3) -0.008(3) -0.003(3)
O00B 0.054(5) 0.029(3) 0.027(3) 0.001(3) 0.008(3) -0.008(3)
O00C 0.038(4) 0.038(4) 0.019(3) -0.006(3) -0.004(3) 0.004(3)
O0D 0.029(4) 0.033(4) 0.049(4) -0.005(3) -0.014(3) -0.006(3)
N00E 0.017(4) 0.021(3) 0.011(3) -0.003(3) -0.005(3) 0.002(3)
N0F 0.016(4) 0.027(4) 0.014(3) -0.001(3) 0.000(3) 0.003(3)
N0G 0.020(4) 0.034(4) 0.019(4) 0.004(3) 0.000(3) -0.001(4)
O00H 0.036(4) 0.041(4) 0.043(4) 0.016(3) -0.015(3) -0.021(3)
O00I 0.055(5) 0.044(4) 0.037(4) -0.014(3) -0.019(4) 0.029(4)
N00J 0.025(4) 0.024(4) 0.016(3) -0.001(3) -0.003(3) -0.005(3)
O0K 0.035(4) 0.027(4) 0.088(6) 0.004(4) -0.023(4) 0.012(3)
N00L 0.020(4) 0.019(4) 0.023(4) 0.005(3) -0.001(3) -0.001(3)
N00M 0.030(5) 0.024(4) 0.020(3) -0.001(3) -0.008(3) 0.002(4)
C00N 0.016(5) 0.022(5) 0.021(4) 0.006(3) 0.001(4) -0.002(4)
C00O 0.016(5) 0.024(5) 0.030(5) -0.003(4) 0.004(4) -0.001(4)
C00P 0.009(5) 0.044(6) 0.013(4) 0.000(3) 0.003(3) -0.002(4)
C00Q 0.010(4) 0.028(4) 0.015(4) -0.003(3) -0.001(4) 0.000(4)
C00R 0.015(5) 0.035(5) 0.018(4) -0.005(4) -0.002(4) -0.006(4)
C00S 0.016(4) 0.025(4) 0.017(4) 0.003(3) 0.006(4) -0.001(4)
C00T 0.013(4) 0.026(4) 0.024(4) -0.005(4) 0.000(4) 0.002(4)
C00U 0.016(4) 0.034(5) 0.015(4) -0.001(4) -0.004(4) 0.002(4)
C00V 0.006(4) 0.031(5) 0.014(4) -0.003(3) 0.003(3) -0.002(4)
C00W 0.012(5) 0.025(5) 0.017(4) 0.000(3) -0.005(3) 0.000(4)
C00X 0.016(5) 0.026(5) 0.021(4) -0.001(4) 0.003(4) -0.005(4)
C00Y 0.014(4) 0.019(4) 0.023(4) 0.007(3) -0.004(4) -0.004(4)
C00Z 0.012(4) 0.042(6) 0.019(4) 0.001(4) -0.003(4) -0.001(5)
C010 0.023(5) 0.017(4) 0.023(4) 0.003(3) -0.004(4) -0.003(4)
C011 0.010(4) 0.030(5) 0.025(4) 0.008(4) -0.001(4) 0.000(4)
C012 0.017(6) 0.026(5) 0.037(5) -0.017(4) 0.005(4) -0.007(4)
C013 0.009(4) 0.031(5) 0.018(4) -0.001(4) -0.002(3) -0.004(4)
C014 0.015(5) 0.029(5) 0.015(4) -0.002(3) -0.003(3) 0.005(4)
C015 0.021(5) 0.021(4) 0.020(4) -0.003(3) 0.002(4) -0.008(4)
C016 0.021(5) 0.017(4) 0.033(5) 0.003(4) 0.001(4) -0.001(4)
C017 0.022(5) 0.021(4) 0.023(4) 0.005(3) 0.008(4) 0.002(4)
C018 0.033(6) 0.018(4) 0.020(4) -0.006(3) -0.008(4) 0.006(4)
C019 0.038(6) 0.026(5) 0.024(4) -0.011(4) 0.000(4) -0.005(4)
C01A 0.021(5) 0.024(4) 0.014(4) -0.004(3) -0.002(4) -0.002(4)
C01B 0.030(5) 0.031(5) 0.039(5) -0.003(4) 0.002(5) -0.002(5)
C01C 0.033(5) 0.031(5) 0.034(5) 0.015(4) 0.004(4) 0.000(4)
C01D 0.021(5) 0.026(5) 0.033(5) -0.001(4) 0.001(4) 0.005(4)
C01E 0.015(5) 0.029(5) 0.023(5) -0.006(4) -0.002(4) -0.002(4)
C01F 0.057(7) 0.034(5) 0.025(5) 0.013(4) -0.009(5) 0.008(5)
C1G 0.061(8) 0.034(5) 0.034(5) 0.014(4) 0.001(5) -0.017(6)
C01H 0.046(6) 0.009(4) 0.032(5) -0.005(3) -0.007(5) -0.006(4)
C01I 0.036(6) 0.020(5) 0.046(6) 0.014(4) -0.008(5) -0.005(4)
C01J 0.052(7) 0.014(4) 0.036(5) -0.006(4) -0.021(5) 0.000(5)
C01K 0.031(6) 0.028(5) 0.031(5) 0.004(4) 0.004(4) -0.007(4)
C1L 0.053(7) 0.035(5) 0.030(5) -0.003(4) 0.008(5) 0.016(5)
C01M 0.056(7) 0.023(5) 0.029(5) 0.002(4) 0.008(5) -0.002(5)
C01N 0.031(6) 0.046(6) 0.040(6) -0.007(5) -0.001(5) 0.004(5)
C01O 0.073(9) 0.040(6) 0.026(5) -0.005(5) 0.011(6) -0.009(6)
C01P 0.049(7) 0.025(5) 0.028(5) 0.007(4) -0.017(5) -0.011(5)
C01Q 0.070(8) 0.021(5) 0.024(5) 0.000(4) -0.011(5) -0.001(6)
C01R 0.078(9) 0.050(7) 0.042(6) 0.013(5) -0.031(6) -0.023(7)
C01S 0.134(12) 0.024(5) 0.023(5) 0.002(4) -0.018(6) 0.005(7)

loop_
_atom_type_symbol
_atom_type_description
_atom_type_scat_dispersion_real
_atom_type_scat_dispersion_imag
_atom_type_scat_source
C C 0.0033 0.0016 'International Tables Vol C Tables 4.2.6.8 and 6.1.1.4'
H H 0.0000 0.0000 'International Tables Vol C Tables 4.2.6.8 and 6.1.1.4'
Br Br -0.2901 2.4595 'International Tables Vol C Tables 4.2.6.8 and 6.1.1.4'
N N 0.0061 0.0033 'International Tables Vol C Tables 4.2.6.8 and 6.1.1.4'
O O 0.0106 0.0060 'International Tables Vol C Tables 4.2.6.8 and 6.1.1.4'
S S 0.1246 0.1234 'International Tables Vol C Tables 4.2.6.8 and 6.1.1.4'

loop_
_geom_angle_atom_site_label_1
_geom_angle_atom_site_label_2
_geom_angle_atom_site_label_3
_geom_angle
O00B S003 O00I 120.3(4)
O00B S003 N00M 107.9(4)
O00I S003 N00M 106.1(4)
O00B S003 C018 109.2(4)
O00I S003 C018 105.7(4)
N00M S003 C018 107.0(3)
O008 S004 O00H 120.5(4)
O008 S004 N00L 107.3(3)
O00H S004 N00L 105.7(4)
O008 S004 C010 107.4(4)
O00H S004 C010 106.3(4)
N00L S004 C010 109.4(4)
C01E O005 C019 117.5(6)
N0F O006 H006 109.5
C00Z O00A C01F 117.5(6)
C01E N00E C00Q 124.3(6)
C01E N00E C00W 123.4(6)
C00Q N00E C00W 112.0(6)
O0D N0F O006 124.8(7)
O0D N0F C013 118.3(7)
O006 N0F C013 116.7(7)
O0K N0G O007 125.5(7)
O0K N0G C00Y 117.3(7)
O007 N0G C00Y 117.2(7)
C00Z N00J C00T 125.6(6)
C00Z N00J C014 122.2(6)
C00T N00J C014 111.9(6)
C00W N00L C011 107.9(6)
C00W N00L S004 122.3(6)
C011 N00L S004 117.4(5)
C014 N00M C00U 107.4(6)
C014 N00M S003 120.4(6)
C00U N00M S003 119.5(5)
C00O C00N C00P 123.1(7)
C00O C00N Br01 119.5(6)
C00P C00N Br01 117.4(6)
C00N C00O C015 119.3(7)
C00N C00O H00O 120.4
C015 C00O H00O 120.4
C00Q C00P C00N 116.6(7)
C00Q C00P H00P 121.7
C00N C00P H00P 121.7
C00P C00Q C00V 121.6(7)
C00P C00Q N00E 128.8(6)
C00V C00Q N00E 109.6(6)
C012 C00R C00T 117.2(7)
C012 C00R H00R 121.4
C00T C00R H00R 121.4
C017 C00S C011 115.2(7)
C017 C00S C013 116.6(6)
C011 C00S C013 101.2(6)
C017 C00S H00S 107.8
C011 C00S H00S 107.8
C013 C00S H00S 107.8
C00R C00T C00X 120.2(7)
C00R C00T N00J 129.7(7)
C00X C00T N00J 110.1(6)
N00M C00U C01A 103.9(7)
N00M C00U H00A 111.0
C01A C00U H00A 111.0
N00M C00U H00B 111.0
C01A C00U H00B 111.0
H00A C00U H00B 109.0
C015 C00V C00Q 119.5(7)
C015 C00V C013 131.1(7)
C00Q C00V C013 109.4(7)
N00L C00W N00E 111.6(6)
N00L C00W C013 105.7(6)
N00E C00W C013 102.7(6)
N00L C00W H00W 112.1
N00E C00W H00W 112.1
C013 C00W H00W 112.1
C00T C00X C01D 120.3(7)
C00T C00X C00Y 109.9(7)
C01D C00X C00Y 129.7(7)
C00X C00Y N0G 112.8(7)
C00X C00Y C01A 118.0(7)
N0G C00Y C01A 107.4(6)
C00X C00Y C014 105.6(6)
N0G C00Y C014 108.1(6)
C01A C00Y C014 104.2(6)
O00C C00Z O00A 125.9(8)
O00C C00Z N00J 123.4(8)
O00A C00Z N00J 110.7(6)
C01C C010 C016 122.0(8)
C01C C010 S004 118.7(7)
C016 C010 S004 119.3(7)
N00L C011 C00S 103.2(6)
N00L C011 H01A 111.1
C00S C011 H01A 111.1
N00L C011 H01B 111.1
C00S C011 H01B 111.1
H01A C011 H01B 109.1
C00R C012 C01B 124.3(7)
C00R C012 Br02 117.2(6)
C01B C012 Br02 118.4(6)
C00V C013 N0F 112.5(6)
C00V C013 C00S 116.2(7)
N0F C013 C00S 107.5(6)
C00V C013 C00W 106.2(6)
N0F C013 C00W 109.6(6)
C00S C013 C00W 104.3(6)
N00M C014 N00J 111.1(6)
N00M C014 C00Y 105.4(6)
N00J C014 C00Y 102.5(6)
N00M C014 H014 112.4
N00J C014 H014 112.4
C00Y C014 H014 112.4
C00V C015 C00O 119.9(7)
C00V C015 H015 120.0
C00O C015 H015 120.0
C010 C016 C01I 118.0(9)
C010 C016 H016 121.0
C01I C016 H016 121.0
C1L C017 C00S 123.4(8)
C1L C017 H017 118.3
C00S C017 H017 118.3
C01N C018 C01H 121.3(8)
C01N C018 S003 120.3(7)
C01H C018 S003 118.4(7)
O005 C019 H01C 109.5
O005 C019 H01D 109.5
H01C C019 H01D 109.5
O005 C019 H01E 109.5
H01C C019 H01E 109.5
H01D C019 H01E 109.5
C01K C01A C00U 116.3(7)
C01K C01A C00Y 116.3(7)
C00U C01A C00Y 100.3(6)
C01K C01A H01F 107.8
C00U C01A H01F 107.8
C00Y C01A H01F 107.8
C01D C01B C012 118.4(8)
C01D C01B H01G 120.8
C012 C01B H01G 120.8
C010 C01C C01M 118.7(9)
C010 C01C H01H 120.7
C01M C01C H01H 120.7
C01B C01D C00X 119.5(8)
C01B C01D H01I 120.3
C00X C01D H01I 120.3
O009 C01E O005 125.0(7)
O009 C01E N00E 125.2(8)
O005 C01E N00E 109.8(6)
O00A C01F H01J 109.5
O00A C01F H01K 109.5
H01J C01F H01K 109.5
O00A C01F H01L 109.5
H01J C01F H01L 109.5
H01K C01F H01L 109.5
C01K C1G H1G1 120.0
C01K C1G H1G2 120.0
H1G1 C1G H1G2 120.0
C01J C01H C018 118.0(9)
C01J C01H H01M 121.0
C018 C01H H01M 121.0
C016 C01I C01P 122.3(9)
C016 C01I H01N 118.9
C01P C01I H01N 118.9
C01Q C01J C01H 122.5(10)
C01Q C01J H01O 118.8
C01H C01J H01O 118.8
C1G C01K C01A 122.1(9)
C1G C01K H01P 118.9
C01A C01K H01P 118.9
C017 C1L H1L1 120.0
C017 C1L H1L2 120.0
H1L1 C1L H1L2 120.0
C01P C01M C01C 121.2(9)
C01P C01M H01Q 119.4
C01C C01M H01Q 119.4
C018 C01N C01O 119.2(10)
C018 C01N H01R 120.4
C01O C01N H01R 120.4
C01Q C01O C01N 120.7(10)
C01Q C01O H01S 119.7
C01N C01O H01S 119.7
C01M C01P C01I 117.8(8)
C01M C01P C01R 121.2(10)
C01I C01P C01R 121.0(10)
C01O C01Q C01J 118.2(8)
C01O C01Q C01S 120.7(10)
C01J C01Q C01S 121.0(10)
C01P C01R H01T 109.5
C01P C01R H01U 109.5
H01T C01R H01U 109.5
C01P C01R H01V 109.5
H01T C01R H01V 109.5
H01U C01R H01V 109.5
C01Q C01S H01W 109.5
C01Q C01S H01$ 109.5
H01W C01S H01$ 109.5
C01Q C01S H01 109.5
H01W C01S H01 109.5
H01$ C01S H01 109.5

loop_
_geom_bond_atom_site_label_1
_geom_bond_atom_site_label_2
_geom_bond_distance
Br01 C00N 1.882(7)
Br02 C012 1.894(8)
S003 O00B 1.428(7)
S003 O00I 1.435(7)
S003 N00M 1.654(7)
S003 C018 1.791(8)
S004 O008 1.423(6)
S004 O00H 1.431(7)
S004 N00L 1.638(6)
S004 C010 1.773(8)
O005 C01E 1.343(10)
O005 C019 1.443(8)
O006 N0F 1.227(8)
O006 H006 0.8400
O007 N0G 1.225(8)
O009 C01E 1.211(9)
O00A C00Z 1.316(10)
O00A C01F 1.468(9)
O00C C00Z 1.228(9)
O0D N0F 1.215(9)
N00E C01E 1.357(9)
N00E C00Q 1.440(9)
N00E C00W 1.483(9)
N0F C013 1.516(10)
N0G O0K 1.218(9)
N0G C00Y 1.536(10)
N00J C00Z 1.373(10)
N00J C00T 1.425(9)
N00J C014 1.483(9)
N00L C00W 1.467(10)
N00L C011 1.472(10)
N00M C014 1.466(10)
N00M C00U 1.470(10)
C00N C00O 1.373(10)
C00N C00P 1.388(11)
C00O C015 1.383(10)
C00O H00O 0.9500
C00P C00Q 1.384(10)
C00P H00P 0.9500
C00Q C00V 1.405(10)
C00R C012 1.378(12)
C00R C00T 1.395(10)
C00R H00R 0.9500
C00S C017 1.494(11)
C00S C011 1.549(11)
C00S C013 1.558(10)
C00S H00S 1.0000
C00T C00X 1.403(10)
C00U C01A 1.550(11)
C00U H00A 0.9900
C00U H00B 0.9900
C00V C015 1.378(10)
C00V C013 1.508(11)
C00W C013 1.577(10)
C00W H00W 1.0000
C00X C01D 1.410(11)
C00X C00Y 1.494(11)
C00Y C01A 1.558(10)
C00Y C014 1.595(10)
C010 C01C 1.368(11)
C010 C016 1.372(12)
C011 H01A 0.9900
C011 H01B 0.9900
C012 C01B 1.383(11)
C014 H014 1.0000
C015 H015 0.9500
C016 C01I 1.393(11)
C016 H016 0.9500
C017 C1L 1.313(11)
C017 H017 0.9500
C018 C01N 1.367(12)
C018 C01H 1.384(12)
C019 H01C 0.9800
C019 H01D 0.9800
C019 H01E 0.9800
C01A C01K 1.483(11)
C01A H01F 1.0000
C01B C01D 1.377(11)
C01B H01G 0.9500
C01C C01M 1.407(12)
C01C H01H 0.9500
C01D H01I 0.9500
C01F H01J 0.9800
C01F H01K 0.9800
C01F H01L 0.9800
C1G C01K 1.306(11)
C1G H1G1 0.9500
C1G H1G2 0.9500
C01H C01J 1.385(11)
C01H H01M 0.9500
C01I C01P 1.386(13)
C01I H01N 0.9500
C01J C01Q 1.378(14)
C01J H01O 0.9500
C01K H01P 0.9500
C1L H1L1 0.9500
C1L H1L2 0.9500
C01M C01P 1.377(13)
C01M H01Q 0.9500
C01N C01O 1.406(13)
C01N H01R 0.9500
C01O C01Q 1.373(14)
C01O H01S 0.9500
C01P C01R 1.516(11)
C01Q C01S 1.503(11)
C01R H01T 0.9800
C01R H01U 0.9800
C01R H01V 0.9800
C01S H01W 0.9800
C01S H01$ 0.9800
C01S H01 0.9800
